data_4318922
loop_
_publ_author_name
'Amit K. Ghosh'
'Kunal K. Kamar'
'Parimal Paul'
'Shie-Ming Peng'
'Gene-Hsiang Lee'
'Sreebrata Goswami'

_publ_section_title
;
 Photoinduced and Chemical Oxidation of Coordinated Imine to Amide in
 Isomeric Osmium(II) Complexes of N-Arylpyridine-2-carboxaldimines.
 Synthesis, Characterization, Electron Transfer Properties, and Structural
 Studies
;
_journal_name_full 'Inorganic Chemistry'
_journal_page_first 6343
_journal_page_last 6350
_journal_paper_doi 10.1021/ic020454s
_journal_volume 41
_journal_year 2002
_chemical_formula_sum 'C24 H18 Br2 N4 O2 Os'
_chemical_formula_weight 744.44
_chemical_name_systematic
;
 ?
;
_space_group_IT_number 14
_symmetry_cell_setting monoclinic
_symmetry_space_group_name_Hall '-P 2yn'
_symmetry_space_group_name_H-M 'P 1 21/n 1'
_atom_sites_solution_hydrogens geom
_atom_sites_solution_primary direct
_atom_sites_solution_secondary difmap
_audit_creation_method SHELXL-97
_cell_angle_alpha 90.00
_cell_angle_beta 105.2290(10)
_cell_angle_gamma 90.00
_cell_formula_units_Z 4
_cell_length_a 13.0690(4)
_cell_length_b 11.8825(4)
_cell_length_c 15.8787(5)
_cell_measurement_reflns_used 9305
_cell_measurement_temperature 150(1)
_cell_measurement_theta_max 27.50
_cell_measurement_theta_min 2.17
_cell_volume 2379.25(13)
_computing_cell_refinement 'Bruker SAINT'
_computing_data_collection 'Bruker SMART'
_computing_data_reduction 'Bruker SAINT'
_computing_molecular_graphics 'Bruker SHELXTL'
_computing_publication_material 'Bruker SHELXTL'
_computing_structure_refinement 'SHELXL-97 (Sheldrick, 1997)'
_computing_structure_solution 'SHELXS-97 (Sheldrick, 1990)'
_diffrn_ambient_temperature 150(1)
_diffrn_measured_fraction_theta_full 1.000
_diffrn_measured_fraction_theta_max 1.000
_diffrn_measurement_device_type 'CCD area detector'
_diffrn_measurement_method 'phi and omega scans'
_diffrn_radiation_monochromator graphite
_diffrn_radiation_source 'fine-focus sealed tube'
_diffrn_radiation_type MoK\a
_diffrn_radiation_wavelength 0.71073
_diffrn_reflns_av_R_equivalents 0.0421
_diffrn_reflns_av_sigmaI/netI 0.0369
_diffrn_reflns_limit_h_max 14
_diffrn_reflns_limit_h_min -16
_diffrn_reflns_limit_k_max 14
_diffrn_reflns_limit_k_min -15
_diffrn_reflns_limit_l_max 20
_diffrn_reflns_limit_l_min -19
_diffrn_reflns_number 20469
_diffrn_reflns_theta_full 27.50
_diffrn_reflns_theta_max 27.50
_diffrn_reflns_theta_min 2.17
_diffrn_standards_decay_% 0
_exptl_absorpt_coefficient_mu 8.747
_exptl_absorpt_correction_T_max 0.4915
_exptl_absorpt_correction_T_min 0.2608
_exptl_absorpt_correction_type multi-scan
_exptl_crystal_colour black
_exptl_crystal_density_diffrn 2.078
_exptl_crystal_density_meas ?
_exptl_crystal_density_method 'not measured'
_exptl_crystal_description rod
_exptl_crystal_F_000 1408
_exptl_crystal_size_max 0.40
_exptl_crystal_size_mid 0.25
_exptl_crystal_size_min 0.20
_refine_diff_density_max 1.826
_refine_diff_density_min -1.471
_refine_diff_density_rms 0.153
_refine_ls_extinction_method none
_refine_ls_goodness_of_fit_ref 1.032
_refine_ls_hydrogen_treatment mixed
_refine_ls_matrix_type full
_refine_ls_number_parameters 298
_refine_ls_number_reflns 5455
_refine_ls_number_restraints 0
_refine_ls_restrained_S_all 1.032
_refine_ls_R_factor_all 0.0453
_refine_ls_R_factor_gt 0.0301
_refine_ls_shift/su_max 0.001
_refine_ls_shift/su_mean 0.000
_refine_ls_structure_factor_coef Fsqd
_refine_ls_weighting_details 'calc w=1/[\s^2^(Fo^2^)+(0.0466P)^2^+3.4415P] where P=(Fo^2^+2Fc^2^)/3'
_refine_ls_weighting_scheme calc
_refine_ls_wR_factor_gt 0.0774
_refine_ls_wR_factor_ref 0.0829
_reflns_number_gt 4325
_reflns_number_total 5455
_reflns_threshold_expression >2sigma(I)
_cod_data_source_file ic020454s_2.cif
_cod_data_source_block ic7829
_cod_depositor_comments
;
The following automatic conversions were performed:

'_symmetry_cell_setting' value 'Monoclinic' changed to 'monoclinic'
according to the built-in table from CIF Core dictionary named
'cif_core.dic' version 2.4.1 from 2010-06-29.

Automatic conversion script
Id: cif_fix_values 1646 2011-03-28 12:23:43Z adriana 

The following automatic conversions were performed:

'_exptl_crystal_density_meas' value 'not_measured' was changed to '?'
- the value is perceived as not measured.

Automatic conversion script
Id: cif_fix_values 3008 2015-01-20 13:52:24Z robertas 
;
_cod_database_code 4318922

loop_
_symmetry_equiv_pos_as_xyz
'x, y, z'
'-x+1/2, y+1/2, -z+1/2'
'-x, -y, -z'
'x-1/2, -y-1/2, z-1/2'

loop_
_atom_site_label
_atom_site_type_symbol
_atom_site_fract_x
_atom_site_fract_y
_atom_site_fract_z
_atom_site_U_iso_or_equiv
_atom_site_adp_type
_atom_site_occupancy
_atom_site_symmetry_multiplicity
_atom_site_calc_flag
_atom_site_refinement_flags
_atom_site_disorder_assembly
_atom_site_disorder_group
Os1 Os 0.589528(15) 0.483881(16) 0.765922(13) 0.02048(7) Uani 1 1 d . . .
Br11 Br 0.77795(5) 0.41259(5) 0.83206(4) 0.03533(15) Uani 1 1 d . . .
Br12 Br 0.66169(5) 0.56379(5) 0.64742(4) 0.03807(15) Uani 1 1 d . . .
O101 O 0.6121(4) 0.4513(4) 1.0221(3) 0.0389(10) Uani 1 1 d . . .
O102 O 0.3038(3) 0.4914(3) 0.5899(3) 0.0400(11) Uani 1 1 d . . .
N101 N 0.6266(3) 0.6244(3) 0.8451(3) 0.0227(9) Uani 1 1 d . . .
N102 N 0.5635(3) 0.4221(4) 0.8723(3) 0.0230(9) Uani 1 1 d . . .
N103 N 0.5406(3) 0.3447(4) 0.6862(3) 0.0242(9) Uani 1 1 d . . .
N104 N 0.4489(3) 0.5364(4) 0.7026(3) 0.0239(9) Uani 1 1 d . . .
C101 C 0.6449(4) 0.7287(5) 0.8223(4) 0.0286(12) Uani 1 1 d . . .
H10A H 0.6404 0.7445 0.7628 0.034 Uiso 1 1 calc R . .
C102 C 0.6703(5) 0.8145(5) 0.8827(4) 0.0352(14) Uani 1 1 d . . .
H10B H 0.6836 0.8883 0.8651 0.042 Uiso 1 1 calc R . .
C103 C 0.6763(5) 0.7917(5) 0.9694(4) 0.0397(15) Uani 1 1 d . . .
H10C H 0.6943 0.8493 1.0123 0.048 Uiso 1 1 calc R . .
C104 C 0.6559(5) 0.6845(5) 0.9923(4) 0.0336(13) Uani 1 1 d . . .
H10D H 0.6593 0.6673 1.0514 0.040 Uiso 1 1 calc R . .
C105 C 0.6305(4) 0.6018(5) 0.9297(3) 0.0255(11) Uani 1 1 d . . .
C106 C 0.6031(4) 0.4851(5) 0.9486(4) 0.0271(11) Uani 1 1 d . . .
C107 C 0.5368(4) 0.3064(4) 0.8812(4) 0.0253(11) Uani 1 1 d . . .
C108 C 0.4402(4) 0.2665(5) 0.8320(4) 0.0290(12) Uani 1 1 d . . .
H10E H 0.3913 0.3165 0.7954 0.035 Uiso 1 1 calc R . .
C109 C 0.4142(5) 0.1535(5) 0.8358(4) 0.0366(14) Uani 1 1 d . . .
H10F H 0.3477 0.1263 0.8018 0.044 Uiso 1 1 calc R . .
C110 C 0.4848(5) 0.0808(5) 0.8888(4) 0.0406(15) Uani 1 1 d . . .
H11A H 0.4672 0.0036 0.8913 0.049 Uiso 1 1 calc R . .
C111 C 0.5811(5) 0.1202(5) 0.9381(4) 0.0407(15) Uani 1 1 d . . .
H11B H 0.6298 0.0699 0.9745 0.049 Uiso 1 1 calc R . .
C112 C 0.6074(5) 0.2328(5) 0.9349(4) 0.0335(13) Uani 1 1 d . . .
H11C H 0.6737 0.2597 0.9695 0.040 Uiso 1 1 calc R . .
C114 C 0.5910(5) 0.2460(5) 0.6861(4) 0.0319(13) Uani 1 1 d . . .
H11D H 0.6554 0.2321 0.7292 0.038 Uiso 1 1 calc R . .
C115 C 0.5506(5) 0.1648(5) 0.6243(4) 0.0415(15) Uani 1 1 d . . .
H11E H 0.5871 0.0954 0.6254 0.050 Uiso 1 1 calc R . .
C116 C 0.4581(5) 0.1835(6) 0.5615(4) 0.0459(17) Uani 1 1 d . . .
H11F H 0.4311 0.1284 0.5179 0.055 Uiso 1 1 calc R . .
C117 C 0.4044(5) 0.2841(5) 0.5622(4) 0.0355(14) Uani 1 1 d . . .
H11G H 0.3395 0.2985 0.5198 0.043 Uiso 1 1 calc R . .
C118 C 0.4467(4) 0.3619(5) 0.6250(3) 0.0270(12) Uani 1 1 d . . .
C119 C 0.3913(4) 0.4691(5) 0.6343(3) 0.0278(12) Uani 1 1 d . . .
C120 C 0.4076(4) 0.6441(4) 0.7144(4) 0.0273(12) Uani 1 1 d . . .
C121 C 0.3764(5) 0.6669(5) 0.7901(4) 0.0364(14) Uani 1 1 d . . .
H12A H 0.3785 0.6096 0.8322 0.044 Uiso 1 1 calc R . .
C122 C 0.3424(5) 0.7743(6) 0.8030(5) 0.053(2) Uani 1 1 d . . .
H12B H 0.3199 0.7906 0.8539 0.063 Uiso 1 1 calc R . .
C123 C 0.3409(6) 0.8582(6) 0.7420(6) 0.063(3) Uani 1 1 d . . .
H12C H 0.3186 0.9320 0.7520 0.076 Uiso 1 1 calc R . .
C124 C 0.3706(6) 0.8363(6) 0.6695(6) 0.059(2) Uani 1 1 d . . .
H12D H 0.3682 0.8944 0.6280 0.071 Uiso 1 1 calc R . .
C125 C 0.4049(5) 0.7293(5) 0.6540(4) 0.0427(16) Uani 1 1 d . . .
H12E H 0.4264 0.7146 0.6024 0.051 Uiso 1 1 calc R . .

loop_
_atom_site_aniso_label
_atom_site_aniso_U_11
_atom_site_aniso_U_22
_atom_site_aniso_U_33
_atom_site_aniso_U_23
_atom_site_aniso_U_13
_atom_site_aniso_U_12
Os1 0.01957(11) 0.02122(11) 0.01974(11) 0.00009(8) 0.00357(7) -0.00068(8)
Br11 0.0286(3) 0.0382(3) 0.0376(3) -0.0053(2) 0.0060(2) 0.0005(2)
Br12 0.0462(4) 0.0369(3) 0.0365(3) 0.0039(2) 0.0203(3) -0.0002(3)
O101 0.051(3) 0.041(2) 0.024(2) 0.0014(18) 0.0080(19) -0.002(2)
O102 0.036(2) 0.033(2) 0.040(3) 0.0012(18) -0.009(2) 0.0074(18)
N101 0.020(2) 0.022(2) 0.027(2) -0.0032(17) 0.0075(18) -0.0024(17)
N102 0.024(2) 0.022(2) 0.021(2) 0.0014(17) 0.0030(18) -0.0003(17)
N103 0.023(2) 0.024(2) 0.026(2) 0.0006(18) 0.0077(19) 0.0008(18)
N104 0.022(2) 0.023(2) 0.023(2) 0.0018(17) -0.0003(18) -0.0008(17)
C101 0.025(3) 0.030(3) 0.032(3) -0.002(2) 0.010(2) -0.001(2)
C102 0.030(3) 0.025(3) 0.050(4) -0.005(3) 0.012(3) -0.007(2)
C103 0.039(4) 0.035(3) 0.043(4) -0.017(3) 0.008(3) -0.009(3)
C104 0.033(3) 0.044(4) 0.023(3) -0.007(2) 0.006(2) -0.005(3)
C105 0.019(3) 0.033(3) 0.024(3) -0.004(2) 0.003(2) -0.001(2)
C106 0.025(3) 0.031(3) 0.023(3) 0.000(2) 0.004(2) 0.001(2)
C107 0.026(3) 0.022(3) 0.030(3) 0.002(2) 0.010(2) -0.002(2)
C108 0.027(3) 0.030(3) 0.029(3) 0.006(2) 0.006(2) 0.000(2)
C109 0.032(3) 0.035(3) 0.042(4) 0.002(3) 0.009(3) -0.009(3)
C110 0.050(4) 0.023(3) 0.050(4) 0.003(3) 0.015(3) -0.007(3)
C111 0.038(4) 0.035(3) 0.044(4) 0.012(3) 0.002(3) 0.007(3)
C112 0.027(3) 0.031(3) 0.038(3) 0.004(2) 0.000(3) 0.001(2)
C114 0.028(3) 0.030(3) 0.034(3) -0.002(2) 0.003(2) 0.003(2)
C115 0.041(4) 0.032(3) 0.048(4) -0.015(3) 0.005(3) 0.001(3)
C116 0.049(4) 0.039(4) 0.041(4) -0.018(3) -0.003(3) -0.005(3)
C117 0.031(3) 0.039(3) 0.029(3) -0.002(2) -0.005(3) -0.001(3)
C118 0.026(3) 0.028(3) 0.023(3) 0.002(2) 0.000(2) -0.003(2)
C119 0.028(3) 0.030(3) 0.022(3) 0.005(2) 0.001(2) 0.000(2)
C120 0.022(3) 0.023(3) 0.031(3) 0.002(2) -0.001(2) -0.001(2)
C121 0.030(3) 0.041(3) 0.035(3) -0.008(3) 0.002(3) 0.004(3)
C122 0.038(4) 0.060(5) 0.052(4) -0.025(4) -0.004(3) 0.011(3)
C123 0.046(4) 0.037(4) 0.086(6) -0.024(4) -0.018(4) 0.010(3)
C124 0.056(5) 0.028(4) 0.078(6) 0.010(4) -0.008(4) 0.003(3)
C125 0.046(4) 0.034(3) 0.041(4) 0.009(3) 0.000(3) 0.001(3)

loop_
_atom_type_symbol
_atom_type_description
_atom_type_scat_dispersion_real
_atom_type_scat_dispersion_imag
_atom_type_scat_source
C C 0.0033 0.0016 'International Tables Vol C Tables 4.2.6.8 and 6.1.1.4'
H H 0.0000 0.0000 'International Tables Vol C Tables 4.2.6.8 and 6.1.1.4'
N N 0.0061 0.0033 'International Tables Vol C Tables 4.2.6.8 and 6.1.1.4'
O O 0.0106 0.0060 'International Tables Vol C Tables 4.2.6.8 and 6.1.1.4'
Br Br -0.2901 2.4595 'International Tables Vol C Tables 4.2.6.8 and 6.1.1.4'
Os Os -1.2165 7.6030 'International Tables Vol C Tables 4.2.6.8 and 6.1.1.4'

loop_
_geom_angle_atom_site_label_1
_geom_angle_atom_site_label_2
_geom_angle_atom_site_label_3
_geom_angle
_geom_angle_site_symmetry_1
_geom_angle_site_symmetry_3
_geom_angle_publ_flag
N104 Os1 N102 102.20(19) . . ?
N104 Os1 N101 95.35(17) . . ?
N102 Os1 N101 81.00(17) . . ?
N104 Os1 N103 80.98(17) . . ?
N102 Os1 N103 97.60(17) . . ?
N101 Os1 N103 175.74(16) . . ?
N104 Os1 Br12 88.94(14) . . ?
N102 Os1 Br12 168.25(13) . . ?
N101 Os1 Br12 94.40(12) . . ?
N103 Os1 Br12 87.73(12) . . ?
N104 Os1 Br11 173.57(14) . . ?
N102 Os1 Br11 83.55(13) . . ?
N101 Os1 Br11 88.35(12) . . ?
N103 Os1 Br11 95.51(12) . . ?
Br12 Os1 Br11 85.52(2) . . ?
C101 N101 C105 119.4(5) . . ?
C101 N101 Os1 128.0(4) . . ?
C105 N101 Os1 112.6(3) . . ?
C106 N102 C107 118.1(4) . . ?
C106 N102 Os1 116.0(3) . . ?
C107 N102 Os1 123.2(3) . . ?
C114 N103 C118 118.5(5) . . ?
C114 N103 Os1 128.4(4) . . ?
C118 N103 Os1 113.0(3) . . ?
C119 N104 C120 118.2(4) . . ?
C119 N104 Os1 117.3(3) . . ?
C120 N104 Os1 124.0(3) . . ?
N101 C101 C102 121.8(5) . . ?
C101 C102 C103 119.2(6) . . ?
C104 C103 C102 118.8(6) . . ?
C103 C104 C105 120.0(6) . . ?
N101 C105 C104 120.9(5) . . ?
N101 C105 C106 115.9(5) . . ?
C104 C105 C106 123.2(5) . . ?
O101 C106 N102 125.1(5) . . ?
O101 C106 C105 122.6(5) . . ?
N102 C106 C105 112.2(4) . . ?
C108 C107 C112 119.5(5) . . ?
C108 C107 N102 118.9(5) . . ?
C112 C107 N102 121.6(5) . . ?
C107 C108 C109 120.2(5) . . ?
C110 C109 C108 120.0(6) . . ?
C109 C110 C111 120.0(6) . . ?
C110 C111 C112 120.3(6) . . ?
C111 C112 C107 119.9(5) . . ?
N103 C114 C115 121.0(5) . . ?
C116 C115 C114 120.3(6) . . ?
C115 C116 C117 119.0(6) . . ?
C118 C117 C116 118.7(5) . . ?
N103 C118 C117 122.3(5) . . ?
N103 C118 C119 115.2(5) . . ?
C117 C118 C119 122.5(5) . . ?
O102 C119 N104 124.3(5) . . ?
O102 C119 C118 122.7(5) . . ?
N104 C119 C118 112.9(4) . . ?
C125 C120 C121 119.6(6) . . ?
C125 C120 N104 120.5(6) . . ?
C121 C120 N104 119.8(5) . . ?
C122 C121 C120 119.0(6) . . ?
C121 C122 C123 120.4(8) . . ?
C124 C123 C122 120.6(7) . . ?
C123 C124 C125 120.7(7) . . ?
C120 C125 C124 119.7(7) . . ?

loop_
_geom_bond_atom_site_label_1
_geom_bond_atom_site_label_2
_geom_bond_distance
_geom_bond_site_symmetry_2
_geom_bond_publ_flag
Os1 N104 1.951(4) . ?
Os1 N102 1.952(4) . ?
Os1 N101 2.070(4) . ?
Os1 N103 2.079(4) . ?
Os1 Br12 2.5028(6) . ?
Os1 Br11 2.5546(6) . ?
O101 C106 1.209(7) . ?
O102 C119 1.205(7) . ?
N101 C101 1.331(7) . ?
N101 C105 1.357(7) . ?
N102 C106 1.403(7) . ?
N102 C107 1.434(7) . ?
N103 C114 1.346(7) . ?
N103 C118 1.365(7) . ?
N104 C119 1.398(7) . ?
N104 C120 1.420(7) . ?
C101 C102 1.379(8) . ?
C102 C103 1.386(9) . ?
C103 C104 1.370(9) . ?
C104 C105 1.375(7) . ?
C105 C106 1.483(8) . ?
C107 C108 1.383(8) . ?
C107 C112 1.389(7) . ?
C108 C109 1.391(8) . ?
C109 C110 1.378(9) . ?
C110 C111 1.378(9) . ?
C111 C112 1.386(8) . ?
C114 C115 1.378(8) . ?
C115 C116 1.369(9) . ?
C116 C117 1.387(9) . ?
C117 C118 1.366(8) . ?
C118 C119 1.492(8) . ?
C120 C125 1.388(8) . ?
C120 C121 1.393(8) . ?
C121 C122 1.384(9) . ?
C122 C123 1.386(12) . ?
C123 C124 1.334(12) . ?
C124 C125 1.392(10) . ?
